data_1511800
loop_
_publ_author_name
'Ren, Yi'
'Biegger, Felix'
'Baumgartner, Thomas'

_publ_section_title
;
 Molecular Engineering of the Physical Properties of Highly Luminescent
 \p-Conjugated Phospholes
;
_journal_issue 9
_journal_name_full 'The Journal of Physical Chemistry C'
_journal_page_first 4748
_journal_paper_doi 10.1021/jp3115012
_journal_volume 117
_journal_year 2013
_chemical_formula_sum 'C12 H7 O P S3'
_chemical_formula_weight 294.33
_space_group_IT_number 14
_symmetry_cell_setting monoclinic
_symmetry_space_group_name_Hall '-P 2ybc'
_symmetry_space_group_name_H-M 'P 1 21/c 1'
_atom_sites_solution_hydrogens geom
_atom_sites_solution_primary direct
_atom_sites_solution_secondary difmap
_audit_conform_dict_location ftp://ftp.iucr.org/pub/cif_core.dic
_audit_conform_dict_name cif_core.dic
_audit_conform_dict_version 2.4
_audit_creation_date 2012-11-20T10:19:39-00:00
_audit_creation_method 'WinGX routine CIF_UPDATE'
_cell_angle_alpha 90
_cell_angle_beta 99.516(2)
_cell_angle_gamma 90
_cell_formula_units_Z 4
_cell_length_a 10.0760(4)
_cell_length_b 8.2910(4)
_cell_length_c 14.9340(4)
_cell_measurement_reflns_used 2790
_cell_measurement_temperature 173(2)
_cell_measurement_theta_max 27.45
_cell_measurement_theta_min 2.05
_cell_volume 1230.42(8)
_computing_cell_refinement 'HKL DENZO (Otwinowski & Minor, 1997)'
_computing_data_collection 'COLLECT (Hooft, 1998)'
_computing_data_reduction 'SCALEPACK (Otwinowski & Minor, 1997)'
_computing_molecular_graphics 'ORTEP-3 (Farrugia, 1997)'
_computing_publication_material 'SHELXL-97 (Sheldrick, 2008)'
_computing_structure_refinement 'SHELXL-97 (Sheldrick, 1997)'
_computing_structure_solution 'SIR92 (Altomare et al., 1991)'
_diffrn_ambient_temperature 173(2)
_diffrn_measured_fraction_theta_full 0.995
_diffrn_measured_fraction_theta_max 0.995
_diffrn_measurement_device_type 'Bruker APEX2 CCD'
_diffrn_measurement_method ' \w and \f'
_diffrn_radiation_monochromator graphite
_diffrn_radiation_type MoK\a
_diffrn_radiation_wavelength 0.71073
_diffrn_reflns_av_R_equivalents 0.0228
_diffrn_reflns_av_unetI/netI 0.0285
_diffrn_reflns_limit_h_max 13
_diffrn_reflns_limit_h_min -13
_diffrn_reflns_limit_k_max 10
_diffrn_reflns_limit_k_min -10
_diffrn_reflns_limit_l_max 19
_diffrn_reflns_limit_l_min -19
_diffrn_reflns_number 4738
_diffrn_reflns_theta_full 27.45
_diffrn_reflns_theta_max 27.45
_diffrn_reflns_theta_min 2.05
_exptl_absorpt_coefficient_mu 0.709
_exptl_absorpt_correction_T_max 0.7817
_exptl_absorpt_correction_T_min 0.7190
_exptl_absorpt_correction_type multi-scan
_exptl_absorpt_process_details 'SORTAV: (Blessing, 1997)'
_exptl_crystal_density_diffrn 1.589
_exptl_crystal_density_method 'not measured'
_exptl_crystal_F_000 600
_exptl_crystal_size_max 0.11
_exptl_crystal_size_mid 0.10
_exptl_crystal_size_min 0.08
_refine_diff_density_max 0.602
_refine_diff_density_min -0.555
_refine_diff_density_rms 0.181
_refine_ls_extinction_method none
_refine_ls_goodness_of_fit_ref 1.292
_refine_ls_hydrogen_treatment mixed
_refine_ls_matrix_type full
_refine_ls_number_parameters 154
_refine_ls_number_reflns 2790
_refine_ls_number_restraints 0
_refine_ls_restrained_S_all 1.292
_refine_ls_R_factor_all 0.0501
_refine_ls_R_factor_gt 0.0419
_refine_ls_shift/su_max 0
_refine_ls_shift/su_mean 0
_refine_ls_structure_factor_coef Fsqd
_refine_ls_weighting_details 'calc w=1/[\s^2^(Fo^2^)+(0.0725P)^2^+1.1893P] where P=(Fo^2^+2Fc^2^)/3'
_refine_ls_weighting_scheme calc
_refine_ls_wR_factor_gt 0.129
_refine_ls_wR_factor_ref 0.1535
_reflns_number_gt 2517
_reflns_number_total 2790
_reflns_threshold_expression >2sigma(I)
_cod_data_source_file jp3115012_si_002.cif
_cod_data_source_block shelxl
_cod_original_sg_symbol_H-M 'P 21/c'
_cod_database_code 1511800

loop_
_symmetry_equiv_pos_as_xyz
'x, y, z'
'-x, y+1/2, -z+1/2'
'-x, -y, -z'
'x, -y-1/2, z-1/2'

loop_
_atom_site_label
_atom_site_type_symbol
_atom_site_fract_x
_atom_site_fract_y
_atom_site_fract_z
_atom_site_U_iso_or_equiv
_atom_site_adp_type
_atom_site_occupancy
_atom_site_symmetry_multiplicity
_atom_site_calc_flag
_atom_site_refinement_flags
C1 C 0.2799(3) -0.3883(4) 0.5264(2) 0.0328(7) Uani 1 1 d .
H1 H 0.254 -0.4919 0.507 0.039 Uiso 1 1 calc R
C2 C 0.1921(3) -0.2642(4) 0.52796(19) 0.0282(6) Uani 1 1 d .
H2 H 0.0996 -0.2724 0.5094 0.034 Uiso 1 1 calc R
C3 C 0.2592(3) -0.1212(4) 0.56133(18) 0.0239(6) Uani 1 1 d .
C4 C 0.3967(3) -0.1405(3) 0.58359(18) 0.0228(5) Uani 1 1 d .
C5 C 0.4700(3) 0.0025(3) 0.61977(18) 0.0244(6) Uani 1 1 d .
C6 C 0.3893(3) 0.1349(4) 0.62886(19) 0.0268(6) Uani 1 1 d .
C7 C 0.4651(4) 0.2707(4) 0.6650(2) 0.0327(7) Uani 1 1 d .
H7 H 0.4274 0.3697 0.676 0.039 Uiso 1 1 calc R
C8 C 0.5996(4) 0.2394(4) 0.6819(2) 0.0353(7) Uani 1 1 d .
H8 H 0.6644 0.3145 0.7059 0.042 Uiso 1 1 calc R
C11 C 0.1341(3) 0.0762(4) 0.68381(19) 0.0258(6) Uani 1 1 d .
C12 C 0.0062(3) 0.0198(5) 0.6864(2) 0.0366(7) Uani 1 1 d .
H12 H -0.0506 -0.0223 0.6364 0.044 Uiso 1 1 calc R
C13 C -0.0289(3) 0.0334(5) 0.7744(2) 0.0399(8) Uani 1 1 d .
H13 H -0.1111 0.0002 0.7886 0.048 Uiso 1 1 calc R
C14 C 0.0705(3) 0.1000(4) 0.8357(2) 0.0330(7) Uani 1 1 d .
H14 H 0.064 0.1188 0.8962 0.04 Uiso 1 1 calc R
P1 P 0.21616(8) 0.08413(9) 0.58679(5) 0.0246(2) Uani 1 1 d .
S1 S 0.44492(8) -0.33287(9) 0.56454(5) 0.0311(2) Uani 1 1 d .
S2 S 0.63624(8) 0.04488(10) 0.65387(5) 0.0317(2) Uani 1 1 d .
S3 S 0.20871(8) 0.14519(11) 0.78844(5) 0.0320(2) Uani 1 1 d .
O1 O 0.1440(2) 0.1823(3) 0.51072(15) 0.0369(6) Uani 1 1 d .

loop_
_atom_site_aniso_label
_atom_site_aniso_U_11
_atom_site_aniso_U_22
_atom_site_aniso_U_33
_atom_site_aniso_U_23
_atom_site_aniso_U_13
_atom_site_aniso_U_12
C1 0.0322(16) 0.0293(16) 0.0359(16) -0.0083(13) 0.0024(13) -0.0046(13)
C2 0.0248(14) 0.0336(16) 0.0258(13) -0.0020(11) 0.0027(11) -0.0031(12)
C3 0.0242(14) 0.0271(14) 0.0207(12) 0.0004(10) 0.0048(10) 0.0018(11)
C4 0.0236(14) 0.0250(13) 0.0200(12) 0.0020(10) 0.0042(10) 0.0009(11)
C5 0.0243(13) 0.0256(14) 0.0236(13) 0.0016(10) 0.0045(10) -0.0010(11)
C6 0.0312(15) 0.0243(14) 0.0249(13) 0.0034(11) 0.0051(11) -0.0003(12)
C7 0.0436(18) 0.0255(15) 0.0300(14) 0.0020(12) 0.0086(13) -0.0049(13)
C8 0.0398(18) 0.0333(16) 0.0319(15) 0.0000(13) 0.0032(13) -0.0149(14)
C11 0.0254(14) 0.0264(14) 0.0249(13) -0.0029(11) 0.0020(10) 0.0018(11)
C12 0.0324(16) 0.053(2) 0.0245(14) -0.0094(14) 0.0036(12) -0.0113(15)
C13 0.0266(16) 0.062(2) 0.0316(16) -0.0053(15) 0.0068(12) -0.0086(15)
C14 0.0310(16) 0.0429(18) 0.0249(14) -0.0079(13) 0.0039(12) 0.0019(14)
P1 0.0248(4) 0.0262(4) 0.0224(4) 0.0029(3) 0.0025(3) 0.0045(3)
S1 0.0282(4) 0.0270(4) 0.0373(4) -0.0059(3) 0.0033(3) 0.0043(3)
S2 0.0236(4) 0.0365(4) 0.0340(4) 0.0012(3) 0.0018(3) -0.0051(3)
S3 0.0261(4) 0.0409(5) 0.0273(4) -0.0061(3) -0.0010(3) -0.0042(3)
O1 0.0380(13) 0.0401(13) 0.0310(11) 0.0107(10) 0.0008(9) 0.0122(10)

loop_
_atom_type_symbol
_atom_type_description
_atom_type_scat_dispersion_real
_atom_type_scat_dispersion_imag
_atom_type_scat_source
C C 0.0033 0.0016 'International Tables Vol C Tables 4.2.6.8 and 6.1.1.4'
H H 0 0 'International Tables Vol C Tables 4.2.6.8 and 6.1.1.4'
P P 0.1023 0.0942 'International Tables Vol C Tables 4.2.6.8 and 6.1.1.4'
S S 0.1246 0.1234 'International Tables Vol C Tables 4.2.6.8 and 6.1.1.4'
O O 0.0106 0.006 'International Tables Vol C Tables 4.2.6.8 and 6.1.1.4'

loop_
_geom_angle_atom_site_label_1
_geom_angle_atom_site_label_2
_geom_angle_atom_site_label_3
_geom_angle
C2 C1 S1 112.7(2)
C2 C1 H1 123.6
S1 C1 H1 123.6
C1 C2 C3 111.5(3)
C1 C2 H2 124.3
C3 C2 H2 124.3
C4 C3 C2 112.9(3)
C4 C3 P1 108.9(2)
C2 C3 P1 138.1(2)
C3 C4 C5 115.0(3)
C3 C4 S1 111.8(2)
C5 C4 S1 133.2(2)
C6 C5 C4 114.3(3)
C6 C5 S2 111.8(2)
C4 C5 S2 133.9(2)
C5 C6 C7 112.2(3)
C5 C6 P1 109.3(2)
C7 C6 P1 138.4(2)
C8 C7 C6 112.1(3)
C8 C7 H7 124
C6 C7 H7 124
C7 C8 S2 112.4(2)
C7 C8 H8 123.8
S2 C8 H8 123.8
C12 C11 S3 111.0(2)
C12 C11 P1 126.6(2)
S3 C11 P1 122.36(17)
C11 C12 C13 112.1(3)
C11 C12 H12 124
C13 C12 H12 124
C14 C13 C12 112.8(3)
C14 C13 H13 123.6
C12 C13 H13 123.6
C13 C14 S3 111.9(2)
C13 C14 H14 124.1
S3 C14 H14 124.1
O1 P1 C11 114.03(14)
O1 P1 C6 117.46(14)
C11 P1 C6 106.08(13)
O1 P1 C3 117.25(14)
C11 P1 C3 107.14(13)
C6 P1 C3 92.37(14)
C4 S1 C1 91.07(15)
C5 S2 C8 91.50(15)
C14 S3 C11 92.26(15)

loop_
_geom_bond_atom_site_label_1
_geom_bond_atom_site_label_2
_geom_bond_distance
C1 C2 1.360(4)
C1 S1 1.728(3)
C1 H1 0.93
C2 C3 1.414(4)
C2 H2 0.93
C3 C4 1.380(4)
C3 P1 1.812(3)
C4 C5 1.453(4)
C4 S1 1.705(3)
C5 C6 1.386(4)
C5 S2 1.705(3)
C6 C7 1.417(4)
C6 P1 1.803(3)
C7 C8 1.363(5)
C7 H7 0.93
C8 S2 1.721(4)
C8 H8 0.93
C11 C12 1.378(4)
C11 S3 1.716(3)
C11 P1 1.784(3)
C12 C13 1.421(4)
C12 H12 0.93
C13 C14 1.358(5)
C13 H13 0.93
C14 S3 1.703(3)
C14 H14 0.93
P1 O1 1.486(2)
